data_7705287
loop_
_publ_author_name
'Guo, Yuan-Yuan'
'Lightfoot, Philip'

_publ_section_title
;
 Structural diversity of lead halide chain compounds, APbX<sub>3</sub>,
 templated by isomeric molecular cations.
;
_journal_issue 36
_journal_name_full 'Dalton transactions (Cambridge, England : 2003)'
_journal_page_first 12767
_journal_page_last 12775
_journal_paper_doi 10.1039/d0dt02782k
_journal_volume 49
_journal_year 2020
_chemical_formula_moiety 'I3 Pb, C9 H8 N'
_chemical_formula_sum 'C9 H8 I3 N Pb'
_chemical_formula_weight 718.05
_space_group_crystal_system monoclinic
_space_group_IT_number 15
_space_group_name_Hall '-C 2yc'
_space_group_name_H-M_alt 'C 1 2/c 1'
_atom_sites_solution_hydrogens geom
_audit_creation_method SHELXL-2018/3
_audit_update_record
;
2020-08-07 deposited with the CCDC.	2020-08-27 downloaded from the CCDC.
;
_cell_angle_alpha 90
_cell_angle_beta 115.392(7)
_cell_angle_gamma 90
_cell_formula_units_Z 8
_cell_length_a 25.845(2)
_cell_length_b 4.6540(4)
_cell_length_c 26.044(2)
_cell_measurement_reflns_used 804
_cell_measurement_temperature 298(2)
_cell_measurement_theta_max 27.5
_cell_measurement_theta_min 2.3
_cell_volume 2830.0(4)
_computing_molecular_graphics 'Ortep for Windows (Farrugia, 2012)'
_computing_publication_material 'WinGX publication routines (Farrugia, 2012)'
_computing_structure_refinement 'SHELXL-2018/3 (Sheldrick, 2018)'
_diffrn_ambient_temperature 298(2)
_diffrn_measured_fraction_theta_full 0.992
_diffrn_measured_fraction_theta_max 0.993
_diffrn_measurement_device_type
;
Rigaku Mercury2 (2x2 bin mode)
;
_diffrn_radiation_type MoK\a
_diffrn_radiation_wavelength 0.71075
_diffrn_reflns_av_R_equivalents 0.0681
_diffrn_reflns_av_unetI/netI 0.0521
_diffrn_reflns_Laue_measured_fraction_full 0.992
_diffrn_reflns_Laue_measured_fraction_max 0.993
_diffrn_reflns_limit_h_max 33
_diffrn_reflns_limit_h_min -33
_diffrn_reflns_limit_k_max 6
_diffrn_reflns_limit_k_min -6
_diffrn_reflns_limit_l_max 33
_diffrn_reflns_limit_l_min -33
_diffrn_reflns_number 13157
_diffrn_reflns_point_group_measured_fraction_full 0.992
_diffrn_reflns_point_group_measured_fraction_max 0.993
_diffrn_reflns_theta_full 25.242
_diffrn_reflns_theta_max 27.481
_diffrn_reflns_theta_min 2.938
_diffrn_source 'Sealed Tube'
_exptl_absorpt_coefficient_mu 18.436
_exptl_absorpt_correction_T_max 1
_exptl_absorpt_correction_T_min 0.542
_exptl_absorpt_correction_type multi-scan
_exptl_crystal_colour Yellow
_exptl_crystal_density_diffrn 3.371
_exptl_crystal_density_method 'not measured'
_exptl_crystal_description Prism
_exptl_crystal_F_000 2480
_exptl_crystal_size_max 0.22
_exptl_crystal_size_mid 0.08
_exptl_crystal_size_min 0.06
_refine_diff_density_max 1.636
_refine_diff_density_min -1.257
_refine_diff_density_rms 0.194
_refine_ls_extinction_method none
_refine_ls_goodness_of_fit_ref 0.890
_refine_ls_hydrogen_treatment constr
_refine_ls_matrix_type full
_refine_ls_number_parameters 127
_refine_ls_number_reflns 3196
_refine_ls_number_restraints 0
_refine_ls_restrained_S_all 0.890
_refine_ls_R_factor_all 0.0529
_refine_ls_R_factor_gt 0.0299
_refine_ls_shift/su_max 0.002
_refine_ls_shift/su_mean 0.000
_refine_ls_structure_factor_coef Fsqd
_refine_ls_weighting_details 'w=1/[\s^2^(Fo^2^)+(0.0279P)^2^] where P=(Fo^2^+2Fc^2^)/3'
_refine_ls_weighting_scheme calc
_refine_ls_wR_factor_gt 0.0617
_refine_ls_wR_factor_ref 0.0662
_reflns_Friedel_coverage 0.000
_reflns_number_gt 2155
_reflns_number_total 3196
_reflns_threshold_expression 'I > 2\s(I)'
_cod_data_source_file d0dt02782k2.cif
_cod_data_source_block shelx_CCDC5
_cod_depositor_comments
;
The following automatic conversions were performed:

data item '_exptl_absorpt_correction_type' value 'Multi-scan' was
changed to 'multi-scan' in accordance with the
/home/data/users/saulius/crontab/automatic-downloads/rss-feeds/RSC/lib/dictionaries/cif_core.dic
dictionary named 'cif_core.dic' version 2.4.2 last updated on
2011-04-26.

Automatic conversion script
Id: cif_fix_values 7556 2019-12-06 15:28:31Z antanas 

 Adding full bibliography for 7705282--7705287.cif.
;
_cod_original_sg_symbol_H-M 'C 2/c'
_cod_database_code 7705287
_shelx_shelxl_version_number 2018/3
_shelx_space_group_comment
;
The symmetry employed for this shelxl refinement is uniquely defined
by the following loop, which should always be used as a source of
symmetry information in preference to the above space-group names.
They are only intended as comments.
;

loop_
_space_group_symop_operation_xyz
'x, y, z'
'-x, y, -z+1/2'
'x+1/2, y+1/2, z'
'-x+1/2, y+1/2, -z+1/2'
'-x, -y, -z'
'x, -y, z-1/2'
'-x+1/2, -y+1/2, -z'
'x+1/2, -y+1/2, z-1/2'

loop_
_atom_site_label
_atom_site_type_symbol
_atom_site_fract_x
_atom_site_fract_y
_atom_site_fract_z
_atom_site_U_iso_or_equiv
_atom_site_adp_type
_atom_site_occupancy
_atom_site_site_symmetry_order
_atom_site_calc_flag
_atom_site_refinement_flags_posn
_atom_site_refinement_flags_adp
_atom_site_refinement_flags_occupancy
_atom_site_disorder_assembly
_atom_site_disorder_group
Pb1 Pb 0.33618(2) 0.51895(5) 0.56105(2) 0.03213(8) Uani 1 1 d . . . . .
I1 I 0.42331(2) 0.51321(11) 0.68255(2) 0.04862(14) Uani 1 1 d . . . . .
I2 I 0.40510(2) 0.03253(9) 0.52865(2) 0.03770(12) Uani 1 1 d . . . . .
I3 I 0.26062(2) 0.02707(9) 0.58346(2) 0.03730(12) Uani 1 1 d . . . . .
N1 N 0.5500(3) 0.3420(11) 0.6631(3) 0.0464(15) Uani 1 1 d . . . . .
H1 H 0.532371 0.320842 0.684290 0.056 Uiso 1 1 calc R U . . .
C1 C 0.5282(3) 0.5213(15) 0.6197(3) 0.0484(18) Uani 1 1 d . . . . .
H2 H 0.494758 0.621596 0.612730 0.058 Uiso 1 1 calc R U . . .
C2 C 0.5552(3) 0.5581(15) 0.5852(3) 0.0493(19) Uani 1 1 d . . . . .
H3 H 0.540046 0.684577 0.554674 0.059 Uiso 1 1 calc R U . . .
C3 C 0.6044(3) 0.4110(14) 0.5951(3) 0.0426(17) Uani 1 1 d . . . . .
H4 H 0.622810 0.438343 0.571608 0.051 Uiso 1 1 calc R U . . .
C4 C 0.6268(3) 0.2193(12) 0.6406(3) 0.0350(16) Uani 1 1 d . . . . .
C5 C 0.6767(3) 0.0578(15) 0.6528(3) 0.0493(19) Uani 1 1 d . . . . .
H5 H 0.696297 0.077926 0.630211 0.059 Uiso 1 1 calc R U . . .
C6 C 0.6964(3) -0.1271(15) 0.6973(4) 0.054(2) Uani 1 1 d . . . . .
H6 H 0.728322 -0.239706 0.703700 0.065 Uiso 1 1 calc R U . . .
C7 C 0.6698(4) -0.1524(16) 0.7339(4) 0.061(2) Uani 1 1 d . . . . .
H7 H 0.685208 -0.272681 0.765400 0.073 Uiso 1 1 calc R U . . .
C8 C 0.6203(4) 0.0028(15) 0.7229(3) 0.053(2) Uani 1 1 d . . . . .
H8 H 0.601384 -0.015153 0.746144 0.064 Uiso 1 1 calc R U . . .
C9 C 0.5998(3) 0.1859(13) 0.6762(3) 0.0392(16) Uani 1 1 d . . . . .

loop_
_atom_site_aniso_label
_atom_site_aniso_U_11
_atom_site_aniso_U_22
_atom_site_aniso_U_33
_atom_site_aniso_U_23
_atom_site_aniso_U_13
_atom_site_aniso_U_12
Pb1 0.02995(14) 0.03518(14) 0.02989(14) 0.00058(12) 0.01152(11) 0.00094(12)
I1 0.0462(3) 0.0712(3) 0.0266(2) -0.0011(2) 0.0138(2) 0.0083(2)
I2 0.0439(3) 0.0348(2) 0.0416(3) 0.00168(18) 0.0253(2) 0.00315(19)
I3 0.0340(2) 0.0390(2) 0.0447(3) 0.00317(19) 0.0223(2) 0.00126(18)
N1 0.051(4) 0.045(3) 0.058(4) 0.001(3) 0.037(4) -0.002(3)
C1 0.035(4) 0.052(4) 0.058(5) 0.001(4) 0.021(4) 0.001(3)
C2 0.047(5) 0.055(4) 0.038(4) 0.004(3) 0.010(4) -0.009(4)
C3 0.048(5) 0.050(4) 0.038(4) -0.005(3) 0.027(4) -0.018(3)
C4 0.040(4) 0.031(3) 0.035(4) -0.005(3) 0.016(4) -0.014(3)
C5 0.048(5) 0.054(4) 0.057(5) -0.006(4) 0.032(4) -0.011(4)
C6 0.051(5) 0.046(4) 0.064(6) -0.004(4) 0.023(5) 0.002(4)
C7 0.077(7) 0.050(5) 0.051(5) 0.016(4) 0.022(5) 0.008(4)
C8 0.077(6) 0.049(4) 0.044(4) 0.006(4) 0.036(4) -0.003(4)
C9 0.048(5) 0.037(4) 0.037(4) -0.008(3) 0.023(4) -0.004(3)

loop_
_atom_type_symbol
_atom_type_description
_atom_type_scat_dispersion_real
_atom_type_scat_dispersion_imag
_atom_type_scat_source
Pb Pb -3.3944 10.1111 'International Tables Vol C Tables 4.2.6.8 and 6.1.1.4'
I I -0.4742 1.8119 'International Tables Vol C Tables 4.2.6.8 and 6.1.1.4'
N N 0.0061 0.0033 'International Tables Vol C Tables 4.2.6.8 and 6.1.1.4'
C C 0.0033 0.0016 'International Tables Vol C Tables 4.2.6.8 and 6.1.1.4'
H H 0.0000 0.0000 'International Tables Vol C Tables 4.2.6.8 and 6.1.1.4'

loop_
_geom_angle_atom_site_label_1
_geom_angle_atom_site_label_2
_geom_angle_atom_site_label_3
_geom_angle
_geom_angle_site_symmetry_1
_geom_angle_site_symmetry_3
_geom_angle_publ_flag
I1 Pb1 I2 91.195(14) . . ?
I1 Pb1 I3 92.397(14) . . ?
I2 Pb1 I3 89.675(14) . . ?
I1 Pb1 I3 93.085(14) . 1_565 ?
I2 Pb1 I3 175.502(13) . 1_565 ?
I3 Pb1 I3 91.526(13) . 1_565 ?
I1 Pb1 I2 91.883(15) . 1_565 ?
I2 Pb1 I2 91.281(13) . 1_565 ?
I3 Pb1 I2 175.594(14) . 1_565 ?
I3 Pb1 I2 87.199(13) 1_565 1_565 ?
Pb1 I2 Pb1 91.281(13) . 1_545 ?
Pb1 I3 Pb1 91.528(13) . 1_545 ?
C1 N1 C9 123.6(6) . . ?
N1 C1 C2 119.5(7) . . ?
C1 C2 C3 120.7(7) . . ?
C2 C3 C4 119.5(6) . . ?
C9 C4 C3 119.7(6) . . ?
C9 C4 C5 117.7(6) . . ?
C3 C4 C5 122.5(6) . . ?
C6 C5 C4 120.2(7) . . ?
C5 C6 C7 121.5(7) . . ?
C8 C7 C6 119.7(7) . . ?
C7 C8 C9 118.1(7) . . ?
N1 C9 C4 117.1(6) . . ?
N1 C9 C8 120.2(6) . . ?
C4 C9 C8 122.8(7) . . ?

loop_
_geom_bond_atom_site_label_1
_geom_bond_atom_site_label_2
_geom_bond_distance
_geom_bond_site_symmetry_2
_geom_bond_publ_flag
Pb1 I1 2.9956(6) . ?
Pb1 I2 3.2092(5) . ?
Pb1 I3 3.2207(5) . ?
Pb1 I3 3.2749(5) 1_565 ?
Pb1 I2 3.2996(5) 1_565 ?
N1 C1 1.320(9) . ?
N1 C9 1.387(8) . ?
C1 C2 1.364(10) . ?
C2 C3 1.368(10) . ?
C3 C4 1.396(9) . ?
C4 C9 1.387(9) . ?
C4 C5 1.407(9) . ?
C5 C6 1.356(11) . ?
C6 C7 1.398(11) . ?
C7 C8 1.389(11) . ?
C8 C9 1.390(9) . ?

loop_
_geom_hbond_atom_site_label_D
_geom_hbond_atom_site_label_H
_geom_hbond_atom_site_label_A
_geom_hbond_distance_DH
_geom_hbond_distance_HA
_geom_hbond_distance_DA
_geom_hbond_angle_DHA
_geom_hbond_site_symmetry_A
_geom_hbond_publ_flag
N1 H1 I1 0.86 2.94 3.611(6) 136.4 . yes
N1 H1 I1 0.86 3.28 3.860(6) 127.5 2_656 yes
